data_7211725
loop_
_publ_author_name
'Seidel, R\"udiger W.'
'Goddard, Richard'
'F\"ocker, Kirsten'
'Oppel, Iris M.'

_publ_section_title
;
 Supramolecular isomerism of self-complementary
 zinc-5,10,15,20-tetra(4-pyridyl)porphyrin in the presence of
 dimethylformamide
;
_journal_issue 2
_journal_name_full CrystEngComm
_journal_page_first 387
_journal_paper_doi 10.1039/b913791b
_journal_volume 12
_journal_year 2010
_chemical_formula_moiety 'C40 H24 N8 Zn, 1.83(C3 H7 N O)'
_chemical_formula_sum 'C45.5 H36.83 N9.83 O1.83 Zn'
_chemical_formula_weight 816.05
_chemical_name_systematic
;
?
;
_space_group_IT_number 86
_symmetry_cell_setting tetragonal
_symmetry_space_group_name_Hall '-P 4bc'
_symmetry_space_group_name_H-M 'P 42/n :2'
_atom_sites_solution_hydrogens geom
_atom_sites_solution_primary direct
_atom_sites_solution_secondary difmap
_audit_creation_method SHELXL-97
_cell_angle_alpha 90.00
_cell_angle_beta 90.00
_cell_angle_gamma 90.00
_cell_formula_units_Z 12
_cell_length_a 23.958(2)
_cell_length_b 23.958(2)
_cell_length_c 15.0646(16)
_cell_measurement_temperature 200(2)
_cell_volume 8646.9(14)
_computing_cell_refinement 'PROTEUM2 (Bruker, 2007)'
_computing_data_collection 'PROTEUM2 (Bruker, 2007)'
_computing_data_reduction 'SAINT (Bruker, 2004)'
_computing_molecular_graphics 'Diamond (Brandenburg, 2009)'
_computing_structure_refinement 'SHELXL-97 (Sheldrick, 2008)'
_computing_structure_solution 'SHELXS-97 (Sheldrick, 2008)'
_diffrn_ambient_temperature 200(2)
_diffrn_measured_fraction_theta_full 0.986
_diffrn_measured_fraction_theta_max 0.986
_diffrn_measurement_device_type 'X8 Proteum, Bruker AXS'
_diffrn_measurement_method '\w and \f scans'
_diffrn_radiation_monochromator graphite
_diffrn_radiation_source 'FR591 Cu rotating anode'
_diffrn_radiation_type CuK\a
_diffrn_radiation_wavelength 1.54178
_diffrn_reflns_av_R_equivalents 0.1075
_diffrn_reflns_av_sigmaI/netI 0.0607
_diffrn_reflns_limit_h_max 23
_diffrn_reflns_limit_h_min -25
_diffrn_reflns_limit_k_max 25
_diffrn_reflns_limit_k_min -25
_diffrn_reflns_limit_l_max 15
_diffrn_reflns_limit_l_min -15
_diffrn_reflns_number 91897
_diffrn_reflns_theta_full 55.01
_diffrn_reflns_theta_max 55.01
_diffrn_reflns_theta_min 4.72
_exptl_absorpt_coefficient_mu 1.757
_exptl_absorpt_correction_T_max 0.7201
_exptl_absorpt_correction_T_min 0.6483
_exptl_absorpt_correction_type multi-scan
_exptl_absorpt_process_details 'SADABS (Sheldrick, 1996)'
_exptl_crystal_colour 'reddish purple'
_exptl_crystal_density_diffrn 1.881
_exptl_crystal_density_method 'not measured'
_exptl_crystal_description prism
_exptl_crystal_F_000 5080
_exptl_crystal_size_max 0.27
_exptl_crystal_size_mid 0.23
_exptl_crystal_size_min 0.20
_refine_diff_density_max 0.281
_refine_diff_density_min -0.317
_refine_diff_density_rms 0.048
_refine_ls_extinction_coef 0.00015(3)
_refine_ls_extinction_expression Fc^*^=kFc[1+0.001xFc^2^\l^3^/sin(2\q)]^-1/4^
_refine_ls_extinction_method SHELXL
_refine_ls_goodness_of_fit_ref 1.069
_refine_ls_hydrogen_treatment constr
_refine_ls_matrix_type full
_refine_ls_number_parameters 443
_refine_ls_number_reflns 5353
_refine_ls_number_restraints 9
_refine_ls_restrained_S_all 1.070
_refine_ls_R_factor_all 0.0827
_refine_ls_R_factor_gt 0.0589
_refine_ls_shift/su_max 0.000
_refine_ls_shift/su_mean 0.000
_refine_ls_structure_factor_coef Fsqd
_refine_ls_weighting_details 'calc w=1/[\s^2^(Fo^2^)+(0.0738P)^2^+6.1818P] where P=(Fo^2^+2Fc^2^)/3'
_refine_ls_weighting_scheme calc
_refine_ls_wR_factor_gt 0.1525
_refine_ls_wR_factor_ref 0.1640
_reflns_number_gt 4050
_reflns_number_total 5353
_reflns_threshold_expression >2sigma(I)
_cod_data_source_file b913791b.txt
_cod_data_source_block 6570sad
_cod_original_cell_volume 8646.9(15)
_cod_original_sg_symbol_H-M 'P 42/n'
_cod_original_formula_sum 'C45.50 H36.83 N9.83 O1.83 Zn'
_cod_database_code 7211725

loop_
_symmetry_equiv_pos_as_xyz
'x, y, z'
'-x+1/2, -y+1/2, z'
'-y, x+1/2, z+1/2'
'y+1/2, -x, z+1/2'
'-x, -y, -z'
'x-1/2, y-1/2, -z'
'y, -x-1/2, -z-1/2'
'-y-1/2, x, -z-1/2'

loop_
_atom_site_label
_atom_site_type_symbol
_atom_site_fract_x
_atom_site_fract_y
_atom_site_fract_z
_atom_site_U_iso_or_equiv
_atom_site_adp_type
_atom_site_occupancy
_atom_site_symmetry_multiplicity
_atom_site_calc_flag
_atom_site_refinement_flags
Zn1 Zn 0.35221(2) 0.51659(2) 0.18519(3) 0.0566(3) Uani 1 1 d .
N21 N 0.38670(15) 0.54687(15) 0.0690(2) 0.0606(10) Uani 1 1 d .
N22 N 0.28012(15) 0.49823(15) 0.1159(2) 0.0609(10) Uani 1 1 d .
N23 N 0.41287(15) 0.56089(14) 0.2531(2) 0.0591(9) Uani 1 1 d .
N24 N 0.30645(15) 0.51098(15) 0.3009(2) 0.0574(9) Uani 1 1 d .
C1 C 0.46195(19) 0.58123(19) 0.2190(3) 0.0615(12) Uani 1 1 d .
C2 C 0.4979(2) 0.5974(2) 0.2909(3) 0.0765(14) Uani 1 1 d .
H2 H 0.5345 0.6123 0.2855 0.092 Uiso 1 1 calc R
C3 C 0.4703(2) 0.58757(19) 0.3674(3) 0.0696(13) Uani 1 1 d .
H3 H 0.4839 0.5945 0.4256 0.084 Uiso 1 1 calc R
C4 C 0.41668(19) 0.56458(19) 0.3446(3) 0.0606(12) Uani 1 1 d .
C5 C 0.37735(19) 0.54819(18) 0.4055(3) 0.0588(11) Uani 1 1 d .
C6 C 0.32452(19) 0.52339(18) 0.3852(3) 0.0616(12) Uani 1 1 d .
C7 C 0.2831(2) 0.50728(19) 0.4495(3) 0.0690(13) Uani 1 1 d .
H7 H 0.2852 0.5121 0.5119 0.083 Uiso 1 1 calc R
C8 C 0.24029(19) 0.48384(19) 0.4036(3) 0.0626(12) Uani 1 1 d .
H8 H 0.2071 0.4686 0.4280 0.075 Uiso 1 1 calc R
C9 C 0.25472(18) 0.48648(18) 0.3109(3) 0.0556(11) Uani 1 1 d .
C10 C 0.22075(17) 0.46919(18) 0.2412(3) 0.0556(11) Uani 1 1 d .
C11 C 0.23096(18) 0.47698(18) 0.1502(3) 0.0566(11) Uani 1 1 d .
C12 C 0.1919(2) 0.4665(2) 0.0798(3) 0.0712(13) Uani 1 1 d .
H12 H 0.1554 0.4513 0.0854 0.085 Uiso 1 1 calc R
C13 C 0.2173(2) 0.4826(2) 0.0038(3) 0.0758(14) Uani 1 1 d .
H13 H 0.2016 0.4811 -0.0540 0.091 Uiso 1 1 calc R
C14 C 0.27178(18) 0.50204(19) 0.0253(3) 0.0617(12) Uani 1 1 d .
C15 C 0.3116(2) 0.5231(2) -0.0356(3) 0.0714(13) Uani 1 1 d .
C16 C 0.36363(19) 0.54428(19) -0.0144(3) 0.0649(12) Uani 1 1 d .
C17 C 0.4021(2) 0.5682(2) -0.0782(3) 0.0787(15) Uani 1 1 d .
H17 H 0.3967 0.5713 -0.1404 0.094 Uiso 1 1 calc R
C18 C 0.4465(2) 0.5847(2) -0.0325(3) 0.0769(14) Uani 1 1 d .
H18 H 0.4788 0.6021 -0.0566 0.092 Uiso 1 1 calc R
C19 C 0.4375(2) 0.57192(18) 0.0597(3) 0.0631(12) Uani 1 1 d .
C20 C 0.47403(19) 0.58629(17) 0.1286(3) 0.0598(11) Uani 1 1 d .
N51 N 0.4117(3) 0.5804(3) 0.6812(3) 0.1113(19) Uani 1 1 d .
C52 C 0.3903(3) 0.6175(4) 0.6285(5) 0.130(3) Uani 1 1 d D
H52 H 0.3825 0.6533 0.6527 0.156 Uiso 1 1 calc R
C53 C 0.3780(3) 0.6092(3) 0.5394(4) 0.108(2) Uani 1 1 d .
H53 H 0.3625 0.6385 0.5050 0.130 Uiso 1 1 calc R
C54 C 0.3885(2) 0.5584(2) 0.5017(3) 0.0687(13) Uani 1 1 d .
C55 C 0.4118(3) 0.5197(3) 0.5544(4) 0.107(2) Uani 1 1 d .
H55 H 0.4211 0.4837 0.5321 0.128 Uiso 1 1 calc R
C56 C 0.4225(3) 0.5340(4) 0.6451(5) 0.121(2) Uani 1 1 d D
H56 H 0.4391 0.5061 0.6814 0.145 Uiso 1 1 calc R
N101 N 0.63120(19) 0.6567(2) 0.0496(3) 0.0899(13) Uani 1 1 d .
C102 C 0.06887(19) 0.4461(2) 0.2947(3) 0.0605(12) Uani 1 1 d D
H102 H 0.0364 0.4684 0.3025 0.073 Uiso 1 1 calc R
C103 C 0.11856(19) 0.47277(19) 0.2768(3) 0.0597(11) Uani 1 1 d .
H103 H 0.1198 0.5123 0.2733 0.072 Uiso 1 1 calc R
C104 C 0.16580(18) 0.44244(18) 0.2641(3) 0.0536(11) Uani 1 1 d .
C105 C 0.1614(2) 0.3853(2) 0.2741(4) 0.0808(15) Uani 1 1 d .
H105 H 0.1935 0.3623 0.2692 0.097 Uiso 1 1 calc R
C106 C 0.1104(2) 0.3620(2) 0.2910(3) 0.0757(14) Uani 1 1 d D
H106 H 0.1084 0.3225 0.2954 0.091 Uiso 1 1 calc R
N151 N 0.2702(4) 0.5296(5) -0.3106(5) 0.159(4) Uani 1 1 d D
C152 C 0.2505(4) 0.5665(4) -0.2578(7) 0.183(5) Uani 1 1 d D
H152 H 0.2276 0.5953 -0.2814 0.219 Uiso 1 1 calc R
C153 C 0.2619(4) 0.5661(3) -0.1640(4) 0.141(3) Uani 1 1 d D
H153 H 0.2468 0.5938 -0.1258 0.169 Uiso 1 1 calc R
C154 C 0.2954(2) 0.5243(3) -0.1317(3) 0.0871(17) Uani 1 1 d D
C155 C 0.3135(3) 0.4857(4) -0.1888(4) 0.123(3) Uani 1 1 d D
H155 H 0.3356 0.4555 -0.1679 0.148 Uiso 1 1 calc R
C156 C 0.3001(4) 0.4893(5) -0.2805(6) 0.146(3) Uani 1 1 d D
H156 H 0.3134 0.4615 -0.3201 0.175 Uiso 1 1 calc R
N201 N 0.06353(15) 0.39075(15) 0.3017(2) 0.0568(9) Uani 1 1 d .
C202 C 0.5954(3) 0.6838(2) 0.0988(4) 0.0932(17) Uani 1 1 d D
H202 H 0.6051 0.7206 0.1166 0.112 Uiso 1 1 calc R
C203 C 0.5451(2) 0.6635(2) 0.1265(4) 0.0844(15) Uani 1 1 d .
H203 H 0.5211 0.6858 0.1621 0.101 Uiso 1 1 calc R
C204 C 0.52935(19) 0.60963(19) 0.1019(3) 0.0629(12) Uani 1 1 d .
C205 C 0.5657(2) 0.5814(2) 0.0492(3) 0.0739(14) Uani 1 1 d .
H205 H 0.5567 0.5449 0.0286 0.089 Uiso 1 1 calc R
C206 C 0.6163(2) 0.6063(3) 0.0255(3) 0.0865(16) Uani 1 1 d D
H206 H 0.6414 0.5854 -0.0103 0.104 Uiso 1 1 calc R

loop_
_atom_site_aniso_label
_atom_site_aniso_U_11
_atom_site_aniso_U_22
_atom_site_aniso_U_33
_atom_site_aniso_U_23
_atom_site_aniso_U_13
_atom_site_aniso_U_12
Zn1 0.0627(4) 0.0644(4) 0.0429(4) -0.0012(3) 0.0016(3) -0.0033(3)
N21 0.068(2) 0.068(2) 0.045(2) -0.0011(17) -0.0007(18) -0.006(2)
N22 0.066(2) 0.074(2) 0.043(2) -0.0002(18) -0.0010(18) -0.0005(19)
N23 0.066(2) 0.065(2) 0.046(2) -0.0060(17) 0.0024(18) -0.0007(19)
N24 0.061(2) 0.069(2) 0.043(2) -0.0056(17) -0.0036(17) -0.0033(18)
C1 0.065(3) 0.069(3) 0.051(3) -0.010(2) 0.001(2) -0.009(2)
C2 0.073(3) 0.090(4) 0.066(3) -0.013(3) 0.000(3) -0.021(3)
C3 0.077(3) 0.084(3) 0.048(3) -0.008(2) 0.001(3) -0.013(3)
C4 0.061(3) 0.072(3) 0.049(3) -0.006(2) -0.001(2) -0.004(2)
C5 0.064(3) 0.070(3) 0.042(2) -0.005(2) 0.002(2) -0.003(2)
C6 0.069(3) 0.072(3) 0.043(3) 0.001(2) 0.001(2) 0.004(2)
C7 0.079(3) 0.085(3) 0.044(3) -0.002(2) 0.006(3) 0.000(3)
C8 0.065(3) 0.075(3) 0.048(3) 0.002(2) 0.003(2) 0.002(2)
C9 0.056(3) 0.064(3) 0.047(3) -0.008(2) -0.001(2) 0.004(2)
C10 0.057(3) 0.061(3) 0.049(3) 0.001(2) 0.002(2) 0.004(2)
C11 0.061(3) 0.060(3) 0.048(3) 0.000(2) 0.003(2) -0.004(2)
C12 0.074(3) 0.090(4) 0.050(3) 0.000(2) -0.010(3) -0.014(3)
C13 0.079(4) 0.103(4) 0.046(3) 0.002(3) -0.006(3) -0.010(3)
C14 0.060(3) 0.078(3) 0.048(3) 0.002(2) -0.005(2) -0.008(2)
C15 0.078(3) 0.084(3) 0.053(3) 0.008(2) -0.002(3) -0.005(3)
C16 0.068(3) 0.074(3) 0.053(3) 0.005(2) -0.003(2) -0.008(3)
C17 0.084(4) 0.104(4) 0.048(3) 0.010(3) 0.001(3) -0.022(3)
C18 0.086(4) 0.091(4) 0.054(3) 0.013(3) 0.000(3) -0.023(3)
C19 0.070(3) 0.068(3) 0.051(3) 0.004(2) 0.007(2) -0.012(3)
C20 0.073(3) 0.053(3) 0.053(3) -0.004(2) 0.003(2) -0.003(2)
N51 0.102(4) 0.169(6) 0.063(3) -0.005(4) -0.003(3) -0.027(4)
C52 0.152(7) 0.162(7) 0.076(5) -0.044(5) -0.004(4) -0.006(5)
C53 0.150(6) 0.110(5) 0.064(4) -0.030(3) -0.024(3) 0.022(4)
C54 0.072(3) 0.088(4) 0.046(3) 0.006(3) -0.004(2) -0.018(3)
C55 0.129(5) 0.126(5) 0.065(4) 0.001(4) -0.025(4) 0.018(4)
C56 0.117(6) 0.169(8) 0.076(5) 0.022(5) -0.020(4) 0.013(5)
N101 0.086(3) 0.101(4) 0.082(3) 0.000(3) 0.012(3) -0.022(3)
C102 0.055(3) 0.070(3) 0.057(3) -0.002(2) 0.005(2) 0.008(2)
C103 0.061(3) 0.057(3) 0.061(3) -0.005(2) 0.005(2) 0.002(3)
C104 0.058(3) 0.058(3) 0.044(2) -0.006(2) -0.002(2) -0.001(2)
C105 0.054(3) 0.068(4) 0.120(4) 0.007(3) 0.005(3) 0.006(3)
C106 0.064(3) 0.059(3) 0.104(4) -0.004(3) 0.002(3) 0.003(3)
N151 0.174(8) 0.219(11) 0.083(5) 0.010(5) -0.009(5) -0.092(8)
C152 0.229(12) 0.170(10) 0.149(9) 0.067(7) -0.106(9) -0.049(8)
C153 0.202(8) 0.143(6) 0.078(4) 0.019(4) -0.055(5) -0.006(6)
C154 0.090(4) 0.128(5) 0.043(3) 0.012(3) -0.009(3) -0.035(4)
C155 0.115(5) 0.214(8) 0.041(3) -0.013(4) -0.007(3) -0.027(5)
C156 0.141(8) 0.205(11) 0.092(7) -0.015(6) 0.023(5) -0.050(7)
N201 0.067(3) 0.058(2) 0.046(2) -0.0049(17) 0.0014(17) 0.003(2)
C202 0.092(4) 0.090(4) 0.098(4) -0.005(3) 0.017(4) -0.022(4)
C203 0.088(4) 0.073(4) 0.092(4) -0.014(3) 0.017(3) -0.013(3)
C204 0.070(3) 0.063(3) 0.056(3) -0.002(2) 0.006(2) -0.004(3)
C205 0.083(4) 0.074(3) 0.065(3) -0.009(3) 0.013(3) -0.012(3)
C206 0.086(4) 0.106(5) 0.068(3) -0.008(3) 0.022(3) -0.009(4)

loop_
_atom_type_symbol
_atom_type_description
_atom_type_scat_dispersion_real
_atom_type_scat_dispersion_imag
_atom_type_scat_source
C C 0.0181 0.0091 'International Tables Vol C Tables 4.2.6.8 and 6.1.1.4'
H H 0.0000 0.0000 'International Tables Vol C Tables 4.2.6.8 and 6.1.1.4'
N N 0.0311 0.0180 'International Tables Vol C Tables 4.2.6.8 and 6.1.1.4'
Zn Zn -1.5491 0.6778 'International Tables Vol C Tables 4.2.6.8 and 6.1.1.4'
O O 0.0492 0.0322 'International Tables Vol C Tables 4.2.6.8 and 6.1.1.4'

loop_
_geom_angle_atom_site_label_1
_geom_angle_atom_site_label_2
_geom_angle_atom_site_label_3
_geom_angle
_geom_angle_site_symmetry_3
N24 Zn1 N22 88.22(14) .
N24 Zn1 N21 161.89(14) .
N22 Zn1 N21 88.90(14) .
N24 Zn1 N23 89.37(14) .
N22 Zn1 N23 161.08(14) .
N21 Zn1 N23 87.58(14) .
N24 Zn1 N201 95.32(13) 7_566
N22 Zn1 N201 102.52(14) 7_566
N21 Zn1 N201 102.76(13) 7_566
N23 Zn1 N201 96.39(14) 7_566
C19 N21 C16 106.6(3) .
C19 N21 Zn1 126.7(3) .
C16 N21 Zn1 126.7(3) .
C14 N22 C11 105.7(3) .
C14 N22 Zn1 127.3(3) .
C11 N22 Zn1 127.0(3) .
C1 N23 C4 107.0(3) .
C1 N23 Zn1 126.8(3) .
C4 N23 Zn1 124.8(3) .
C6 N24 C9 105.9(3) .
C6 N24 Zn1 126.8(3) .
C9 N24 Zn1 126.6(3) .
N23 C1 C20 124.9(4) .
N23 C1 C2 109.1(4) .
C20 C1 C2 125.9(4) .
C3 C2 C1 107.6(4) .
C3 C2 H2 126.2 .
C1 C2 H2 126.2 .
C2 C3 C4 107.5(4) .
C2 C3 H3 126.2 .
C4 C3 H3 126.2 .
C5 C4 N23 127.0(4) .
C5 C4 C3 124.3(4) .
N23 C4 C3 108.7(4) .
C4 C5 C6 125.7(4) .
C4 C5 C54 118.6(4) .
C6 C5 C54 115.7(4) .
N24 C6 C5 124.5(4) .
N24 C6 C7 110.2(4) .
C5 C6 C7 125.3(4) .
C8 C7 C6 106.8(4) .
C8 C7 H7 126.6 .
C6 C7 H7 126.6 .
C7 C8 C9 107.1(4) .
C7 C8 H8 126.4 .
C9 C8 H8 126.4 .
N24 C9 C10 124.8(4) .
N24 C9 C8 109.9(4) .
C10 C9 C8 125.3(4) .
C9 C10 C11 126.5(4) .
C9 C10 C104 117.8(4) .
C11 C10 C104 115.6(4) .
N22 C11 C10 124.2(4) .
N22 C11 C12 110.1(4) .
C10 C11 C12 125.7(4) .
C13 C12 C11 106.3(4) .
C13 C12 H12 126.9 .
C11 C12 H12 126.9 .
C12 C13 C14 108.3(4) .
C12 C13 H13 125.9 .
C14 C13 H13 125.9 .
N22 C14 C15 124.4(4) .
N22 C14 C13 109.6(4) .
C15 C14 C13 126.0(4) .
C16 C15 C14 126.1(4) .
C16 C15 C154 116.7(4) .
C14 C15 C154 117.1(4) .
N21 C16 C15 126.2(4) .
N21 C16 C17 109.4(4) .
C15 C16 C17 124.5(4) .
C18 C17 C16 106.5(4) .
C18 C17 H17 126.7 .
C16 C17 H17 126.7 .
C17 C18 C19 108.5(4) .
C17 C18 H18 125.8 .
C19 C18 H18 125.8 .
N21 C19 C20 126.1(4) .
N21 C19 C18 109.1(4) .
C20 C19 C18 124.7(4) .
C1 C20 C19 124.9(4) .
C1 C20 C204 118.6(4) .
C19 C20 C204 116.6(4) .
C56 N51 C52 114.8(6) .
N51 C52 C53 125.2(7) .
N51 C52 H52 117.4 .
C53 C52 H52 117.4 .
C54 C53 C52 119.5(6) .
C54 C53 H53 120.3 .
C52 C53 H53 120.3 .
C55 C54 C53 116.4(5) .
C55 C54 C5 122.3(5) .
C53 C54 C5 121.2(5) .
C54 C55 C56 118.2(6) .
C54 C55 H55 120.9 .
C56 C55 H55 120.9 .
N51 C56 C55 125.8(7) .
N51 C56 H56 117.1 .
C55 C56 H56 117.1 .
C202 N101 C206 115.9(5) .
N201 C102 C103 124.0(4) .
N201 C102 H102 118.0 .
C103 C102 H102 118.0 .
C104 C103 C102 119.9(4) .
C104 C103 H103 120.0 .
C102 C103 H103 120.0 .
C103 C104 C105 116.8(4) .
C103 C104 C10 122.2(4) .
C105 C104 C10 121.0(4) .
C106 C105 C104 119.6(4) .
C106 C105 H105 120.2 .
C104 C105 H105 120.2 .
N201 C106 C105 124.5(5) .
N201 C106 H106 117.7 .
C105 C106 H106 117.7 .
C152 N151 C156 120.3(10) .
N151 C152 C153 122.4(10) .
N151 C152 H152 118.8 .
C153 C152 H152 118.8 .
C154 C153 C152 117.7(8) .
C154 C153 H153 121.2 .
C152 C153 H153 121.2 .
C155 C154 C153 117.8(6) .
C155 C154 C15 121.6(6) .
C153 C154 C15 120.5(6) .
C154 C155 C156 120.7(8) .
C154 C155 H155 119.6 .
C156 C155 H155 119.6 .
N151 C156 C155 121.0(10) .
N151 C156 H156 119.5 .
C155 C156 H156 119.5 .
C106 N201 C102 115.1(4) .
C106 N201 Zn1 123.1(3) 8_656
C102 N201 Zn1 121.4(3) 8_656
N101 C202 C203 125.1(5) .
N101 C202 H202 117.4 .
C203 C202 H202 117.4 .
C202 C203 C204 119.2(5) .
C202 C203 H203 120.4 .
C204 C203 H203 120.4 .
C205 C204 C203 116.3(4) .
C205 C204 C20 122.6(4) .
C203 C204 C20 121.0(4) .
C204 C205 C206 119.4(5) .
C204 C205 H205 120.3 .
C206 C205 H205 120.3 .
N101 C206 C205 124.0(5) .
N101 C206 H206 118.0 .
C205 C206 H206 118.0 .

loop_
_geom_bond_atom_site_label_1
_geom_bond_atom_site_label_2
_geom_bond_distance
_geom_bond_site_symmetry_2
Zn1 N24 2.064(3) .
Zn1 N22 2.066(3) .
Zn1 N21 2.067(3) .
Zn1 N23 2.070(3) .
Zn1 N201 2.139(4) 7_566
N21 C19 1.364(5) .
N21 C16 1.374(5) .
N22 C14 1.382(5) .
N22 C11 1.383(5) .
N23 C1 1.372(5) .
N23 C4 1.385(5) .
N24 C6 1.374(5) .
N24 C9 1.380(5) .
C1 C20 1.399(6) .
C1 C2 1.437(6) .
C2 C3 1.349(6) .
C2 H2 0.9500 .
C3 C4 1.440(6) .
C3 H3 0.9500 .
C4 C5 1.372(6) .
C5 C6 1.431(6) .
C5 C54 1.493(6) .
C6 C7 1.439(6) .
C7 C8 1.358(6) .
C7 H7 0.9500 .
C8 C9 1.440(6) .
C8 H8 0.9500 .
C9 C10 1.391(6) .
C10 C11 1.405(6) .
C10 C104 1.504(6) .
C11 C12 1.437(6) .
C12 C13 1.353(6) .
C12 H12 0.9500 .
C13 C14 1.423(6) .
C13 H13 0.9500 .
C14 C15 1.417(6) .
C15 C16 1.382(6) .
C15 C154 1.499(7) .
C16 C17 1.450(6) .
C17 C18 1.327(6) .
C17 H17 0.9500 .
C18 C19 1.438(6) .
C18 H18 0.9500 .
C19 C20 1.400(6) .
C20 C204 1.493(6) .
N51 C56 1.264(9) .
N51 C52 1.298(9) .
C52 C53 1.388(8) .
C52 H52 0.9500 .
C53 C54 1.365(7) .
C53 H53 0.9500 .
C54 C55 1.345(7) .
C55 C56 1.431(9) .
C55 H55 0.9500 .
C56 H56 0.9500 .
N101 C202 1.308(7) .
N101 C206 1.310(6) .
C102 N201 1.336(5) .
C102 C103 1.378(6) .
C102 H102 0.9500 .
C103 C104 1.359(6) .
C103 H103 0.9500 .
C104 C105 1.382(6) .
C105 C106 1.365(6) .
C105 H105 0.9500 .
C106 N201 1.328(6) .
C106 H106 0.9500 .
N151 C152 1.278(13) .
N151 C156 1.286(11) .
C152 C153 1.440(11) .
C152 H152 0.9500 .
C153 C154 1.372(9) .
C153 H153 0.9500 .
C154 C155 1.336(9) .
C155 C156 1.421(10) .
C155 H155 0.9500 .
C156 H156 0.9500 .
N201 Zn1 2.139(4) 8_656
C202 C203 1.364(7) .
C202 H202 0.9500 .
C203 C204 1.395(6) .
C203 H203 0.9500 .
C204 C205 1.359(6) .
C205 C206 1.399(7) .
C205 H205 0.9500 .
C206 H206 0.9500 .

loop_
_geom_hbond_atom_site_label_D
_geom_hbond_atom_site_label_H
_geom_hbond_atom_site_label_A
_geom_hbond_distance_DH
_geom_hbond_distance_HA
_geom_hbond_distance_DA
_geom_hbond_angle_DHA
_geom_hbond_site_symmetry_A
C7 H7 N151 0.95 2.73 3.667(9) 169.1 1_556
C17 H17 N51 0.95 2.72 3.644(7) 164.5 1_554
